data_1515022
loop_
_publ_author_name
'Chatelain, Lucile'
'Mougel, Victor'
'P\'ecaut, Jacques'
'Mazzanti, Marinella'

_publ_section_title
;
 Magnetic communication and reactivity of a stable homometallic
 cation--cation trimer of pentavalent uranyl
;
_journal_issue 4
_journal_name_full 'Chemical Science'
_journal_page_first 1075
_journal_paper_doi 10.1039/c2sc00782g
_journal_volume 3
_journal_year 2012
_chemical_formula_sum 'C90 H77 N12 O7 U3'
_chemical_formula_weight 2152.73
_chemical_name_systematic
;
?
;
_space_group_IT_number 14
_symmetry_cell_setting monoclinic
_symmetry_space_group_name_Hall '-P 2yn'
_symmetry_space_group_name_H-M 'P 1 21/n 1'
_atom_sites_solution_hydrogens geom
_atom_sites_solution_primary direct
_atom_sites_solution_secondary difmap
_audit_creation_method SHELXL-97
_cell_angle_alpha 90.00
_cell_angle_beta 90.954(5)
_cell_angle_gamma 90.00
_cell_formula_units_Z 4
_cell_length_a 16.7294(13)
_cell_length_b 16.6323(7)
_cell_length_c 29.5917(11)
_cell_measurement_reflns_used 1722
_cell_measurement_temperature 150(2)
_cell_measurement_theta_max 28.8274
_cell_measurement_theta_min 3.3962
_cell_volume 8232.7(8)
_computing_cell_refinement
;
CrysAlisPro, Agilent Technologies,
Version 1.171.34.49 (release 20-01-2011 CrysAlis171 .NET)
(compiled Jan 20 2011,15:58:25)
;
_computing_data_collection
;
CrysAlisPro, Agilent Technologies,
Version 1.171.34.49 (release 20-01-2011 CrysAlis171 .NET)
(compiled Jan 20 2011,15:58:25)
;
_computing_data_reduction
;
CrysAlisPro, Agilent Technologies,
Version 1.171.34.49 (release 20-01-2011 CrysAlis171 .NET)
(compiled Jan 20 2011,15:58:25)
;
_computing_structure_refinement 'SHELXL-97 (Sheldrick, 1997)'
_computing_structure_solution 'SHELXS-97 (Sheldrick, 1990)'
_diffrn_ambient_temperature 150(2)
_diffrn_detector_area_resol_mean 15.9653
_diffrn_measured_fraction_theta_full 0.908
_diffrn_measured_fraction_theta_max 0.908
_diffrn_measurement_details
;
1 omega -45.00 51.00 1.0000 300.0000
omega____ theta____ kappa____ phi______ frames
- -18.7175 77.0000 -120.0000 96

2 omega -40.00 -9.00 1.0000 300.0000
omega____ theta____ kappa____ phi______ frames
- -18.7175 77.0000 -30.0000 31

3 omega -9.00 77.00 1.0000 300.0000
omega____ theta____ kappa____ phi______ frames
- 16.9988 37.0000 120.0000 86

4 omega 11.00 45.00 1.0000 300.0000
omega____ theta____ kappa____ phi______ frames
- 16.9988 77.0000 -90.0000 34

5 omega -12.00 77.00 1.0000 300.0000
omega____ theta____ kappa____ phi______ frames
- 16.9988 77.0000 120.0000 89

;
_diffrn_measurement_device_type 'Xcalibur, Sapphire3'
_diffrn_measurement_method '\w scans'
_diffrn_radiation_monochromator graphite
_diffrn_radiation_source 'fine-focus sealed tube'
_diffrn_radiation_type MoK\a
_diffrn_radiation_wavelength 0.71073
_diffrn_reflns_av_R_equivalents 0.1477
_diffrn_reflns_av_sigmaI/netI 0.1378
_diffrn_reflns_limit_h_max 12
_diffrn_reflns_limit_h_min -20
_diffrn_reflns_limit_k_max 20
_diffrn_reflns_limit_k_min -20
_diffrn_reflns_limit_l_max 34
_diffrn_reflns_limit_l_min -36
_diffrn_reflns_number 53639
_diffrn_reflns_theta_full 26.30
_diffrn_reflns_theta_max 26.37
_diffrn_reflns_theta_min 3.23
_exptl_absorpt_coefficient_mu 5.949
_exptl_absorpt_correction_T_max 0.9056
_exptl_absorpt_correction_T_min 0.4771
_exptl_absorpt_correction_type multi-scan
_exptl_absorpt_process_details
;
CrysAlisPro, Agilent Technologies,
Version 1.171.34.49 (release 20-01-2011 CrysAlis171 .NET)
(compiled Jan 20 2011,15:58:25)
Empirical absorption correction using spherical harmonics,
implemented in SCALE3 ABSPACK scaling algorithm.
;
_exptl_crystal_colour red
_exptl_crystal_density_diffrn 1.737
_exptl_crystal_density_method 'not measured'
_exptl_crystal_description plate
_exptl_crystal_F_000 4132
_exptl_crystal_size_max 0.15
_exptl_crystal_size_mid 0.05
_exptl_crystal_size_min 0.02
_refine_diff_density_max 3.454
_refine_diff_density_min -1.579
_refine_diff_density_rms 0.231
_refine_ls_extinction_method none
_refine_ls_goodness_of_fit_ref 1.096
_refine_ls_hydrogen_treatment constr
_refine_ls_matrix_type full
_refine_ls_number_parameters 1016
_refine_ls_number_reflns 15282
_refine_ls_number_restraints 54
_refine_ls_restrained_S_all 1.095
_refine_ls_R_factor_all 0.1377
_refine_ls_R_factor_gt 0.0768
_refine_ls_shift/su_max 0.046
_refine_ls_shift/su_mean 0.001
_refine_ls_structure_factor_coef Fsqd
_refine_ls_weighting_details 'calc w=1/[\s^2^(Fo^2^)+(0.0447P)^2^+0.0000P] where P=(Fo^2^+2Fc^2^)/3'
_refine_ls_weighting_scheme calc
_refine_ls_wR_factor_gt 0.1393
_refine_ls_wR_factor_ref 0.1614
_reflns_number_gt 9181
_reflns_number_total 15282
_reflns_threshold_expression >2sigma(I)
_cod_data_source_file c2sc00782g.txt
_cod_data_source_block 1
_cod_original_sg_symbol_H-M 'P 21/n'
_cod_database_code 1515022

loop_
_symmetry_equiv_pos_as_xyz
'x, y, z'
'-x+1/2, y+1/2, -z+1/2'
'-x, -y, -z'
'x-1/2, -y-1/2, z-1/2'

loop_
_atom_site_label
_atom_site_type_symbol
_atom_site_fract_x
_atom_site_fract_y
_atom_site_fract_z
_atom_site_U_iso_or_equiv
_atom_site_adp_type
_atom_site_occupancy
_atom_site_symmetry_multiplicity
_atom_site_calc_flag
_atom_site_refinement_flags
U1 U 0.14530(3) 0.75343(2) 0.026667(15) 0.02584(15) Uani 1 1 d .
O1U1 O 0.2591(6) 0.7510(4) 0.0294(3) 0.032(2) Uani 1 1 d .
O2U1 O 0.0355(6) 0.7534(4) 0.0207(3) 0.033(2) Uani 1 1 d .
N1 N 0.1280(7) 0.6010(6) 0.0483(4) 0.032(3) Uani 1 1 d .
N2 N 0.1570(7) 0.6554(6) -0.0377(4) 0.027(3) Uani 1 1 d .
N3 N 0.1655(7) 0.8370(6) -0.0439(4) 0.027(3) Uani 1 1 d .
N4 N 0.1253(8) 0.9080(6) 0.0352(4) 0.033(3) Uani 1 1 d .
C1 C 0.1193(9) 0.5750(7) 0.0891(4) 0.030(4) Uani 1 1 d .
H1 H 0.1275 0.6115 0.1134 0.036 Uiso 1 1 calc R
C2 C 0.0983(10) 0.4957(8) 0.0992(5) 0.046(5) Uani 1 1 d .
H2 H 0.0930 0.4790 0.1297 0.055 Uiso 1 1 calc R
C3 C 0.0857(10) 0.4423(8) 0.0645(5) 0.043(4) Uani 1 1 d .
H3 H 0.0724 0.3880 0.0708 0.051 Uiso 1 1 calc R
C4 C 0.0925(9) 0.4679(7) 0.0202(5) 0.036(4) Uani 1 1 d .
C5 C 0.0785(10) 0.4170(8) -0.0174(5) 0.042(4) Uani 1 1 d .
H5 H 0.0645 0.3624 -0.0127 0.051 Uiso 1 1 calc R
C6 C 0.0850(10) 0.4453(8) -0.0598(5) 0.044(5) Uani 1 1 d .
H6 H 0.0723 0.4109 -0.0846 0.053 Uiso 1 1 calc R
C7 C 0.1102(9) 0.5252(6) -0.0684(4) 0.032(4) Uani 1 1 d .
H7 H 0.1155 0.5435 -0.0986 0.039 Uiso 1 1 calc R
C8 C 0.1272(9) 0.5764(7) -0.0324(4) 0.027(3) Uani 1 1 d U
C9 C 0.1156(9) 0.5480(7) 0.0126(4) 0.028(4) Uani 1 1 d .
C10 C 0.2077(10) 0.6649(8) -0.0704(5) 0.036(4) Uani 1 1 d .
H10 H 0.2230 0.6171 -0.0855 0.043 Uiso 1 1 calc R
C11 C 0.2427(9) 0.7358(8) -0.0860(4) 0.033(3) Uani 1 1 d U
C12 C 0.3121(10) 0.7270(7) -0.1174(4) 0.037(4) Uani 1 1 d .
C13 C 0.3028(12) 0.6896(8) -0.1598(5) 0.054(5) Uani 1 1 d .
H13 H 0.2520 0.6710 -0.1700 0.065 Uiso 1 1 calc R
C14 C 0.3723(12) 0.6801(8) -0.1873(5) 0.046(5) Uani 1 1 d .
H14 H 0.3679 0.6530 -0.2154 0.056 Uiso 1 1 calc R
C15 C 0.4452(11) 0.7102(8) -0.1730(5) 0.043(4) Uani 1 1 d .
C16 C 0.4528(11) 0.7452(8) -0.1318(5) 0.051(5) Uani 1 1 d .
H16 H 0.5035 0.7652 -0.1221 0.061 Uiso 1 1 calc R
C17 C 0.3892(9) 0.7523(7) -0.1042(4) 0.029(3) Uani 1 1 d .
H17 H 0.3971 0.7751 -0.0750 0.034 Uiso 1 1 calc R
C18 C 0.5199(12) 0.6966(11) -0.2019(5) 0.071(6) Uani 1 1 d .
H18A H 0.5646 0.7280 -0.1894 0.106 Uiso 1 1 calc R
H18B H 0.5086 0.7136 -0.2330 0.106 Uiso 1 1 calc R
H18C H 0.5340 0.6394 -0.2016 0.106 Uiso 1 1 calc R
C19 C 0.2201(9) 0.8140(7) -0.0743(4) 0.029(4) Uani 1 1 d .
H19 H 0.2467 0.8562 -0.0896 0.034 Uiso 1 1 calc R
C20 C 0.1433(9) 0.9181(7) -0.0450(4) 0.029(4) Uani 1 1 d .
C21 C 0.1394(10) 0.9648(7) -0.0838(4) 0.035(4) Uani 1 1 d .
H21 H 0.1528 0.9418 -0.1121 0.042 Uiso 1 1 calc R
C22 C 0.1158(10) 1.0456(7) -0.0816(5) 0.044(5) Uani 1 1 d .
H22 H 0.1151 1.0767 -0.1086 0.052 Uiso 1 1 calc R
C23 C 0.0945(9) 1.0800(7) -0.0431(5) 0.032(4) Uani 1 1 d .
H23 H 0.0778 1.1346 -0.0427 0.039 Uiso 1 1 calc R
C24 C 0.0969(9) 1.0357(7) -0.0033(4) 0.031(4) Uani 1 1 d .
C25 C 0.0759(9) 1.0674(8) 0.0397(5) 0.034(4) Uani 1 1 d .
H25 H 0.0579 1.1214 0.0416 0.041 Uiso 1 1 calc R
C26 C 0.0808(9) 1.0226(8) 0.0778(4) 0.032(4) Uani 1 1 d .
H26 H 0.0692 1.0452 0.1065 0.039 Uiso 1 1 calc R
C27 C 0.1038(9) 0.9408(7) 0.0736(4) 0.032(4) Uani 1 1 d .
H27 H 0.1037 0.9081 0.0999 0.039 Uiso 1 1 calc R
C28 C 0.1210(8) 0.9545(6) -0.0032(4) 0.020(3) Uani 1 1 d .
U2 U 0.38826(3) 0.75244(3) 0.063658(15) 0.02639(15) Uani 1 1 d .
O1U2 O 0.3276(6) 0.7589(4) 0.1188(3) 0.026(2) Uani 1 1 d .
O2U2 O 0.4504(6) 0.7507(4) 0.0128(3) 0.033(2) Uani 1 1 d .
N31 N 0.3761(8) 0.5977(6) 0.0480(4) 0.033(3) Uani 1 1 d .
N32 N 0.4859(7) 0.6639(5) 0.1073(3) 0.027(3) Uani 1 1 d .
N33 N 0.4832(7) 0.8432(6) 0.1065(3) 0.025(3) Uani 1 1 d .
N34 N 0.3790(7) 0.9043(6) 0.0439(3) 0.028(3) Uani 1 1 d .
C31 C 0.3216(9) 0.5669(7) 0.0205(4) 0.031(4) Uani 1 1 d .
H31 H 0.2789 0.6002 0.0102 0.037 Uiso 1 1 calc R
C32 C 0.3241(11) 0.4880(8) 0.0059(5) 0.050(5) Uani 1 1 d .
H32 H 0.2816 0.4673 -0.0124 0.059 Uiso 1 1 calc R
C33 C 0.3872(12) 0.4393(9) 0.0175(5) 0.052(5) Uani 1 1 d .
H33 H 0.3902 0.3859 0.0063 0.062 Uiso 1 1 calc R
C34 C 0.4474(10) 0.4697(7) 0.0463(5) 0.037(4) Uani 1 1 d .
C35 C 0.5146(10) 0.4249(8) 0.0602(5) 0.043(4) Uani 1 1 d U
H35 H 0.5208 0.3711 0.0501 0.052 Uiso 1 1 calc R
C36 C 0.5716(10) 0.4589(8) 0.0884(5) 0.041(4) Uani 1 1 d .
H36 H 0.6166 0.4278 0.0976 0.049 Uiso 1 1 calc R
C37 C 0.5649(10) 0.5373(7) 0.1039(5) 0.038(4) Uani 1 1 d .
H37 H 0.6055 0.5595 0.1229 0.046 Uiso 1 1 calc R
C38 C 0.4991(10) 0.5830(8) 0.0916(5) 0.036(4) Uani 1 1 d .
C39 C 0.4395(10) 0.5500(7) 0.0617(4) 0.029(4) Uani 1 1 d .
C40 C 0.5101(9) 0.6788(7) 0.1496(4) 0.028(3) Uani 1 1 d .
H40 H 0.5270 0.6342 0.1674 0.034 Uiso 1 1 calc R
C41 C 0.5125(9) 0.7542(8) 0.1699(4) 0.031(3) Uani 1 1 d .
C42 C 0.5206(9) 0.7544(7) 0.2206(4) 0.032(4) Uani 1 1 d .
C43 C 0.5910(10) 0.7257(8) 0.2435(5) 0.041(4) Uani 1 1 d .
H43 H 0.6349 0.7070 0.2265 0.050 Uiso 1 1 calc R
C44 C 0.5955(10) 0.7249(8) 0.2903(5) 0.046(4) Uani 1 1 d .
H44 H 0.6420 0.7049 0.3053 0.055 Uiso 1 1 calc R
C45 C 0.5309(10) 0.7539(10) 0.3157(5) 0.050(5) Uani 1 1 d .
C46 C 0.4635(10) 0.7806(7) 0.2938(4) 0.037(4) Uani 1 1 d .
H46 H 0.4198 0.7993 0.3109 0.044 Uiso 1 1 calc R
C47 C 0.4578(9) 0.7808(7) 0.2478(4) 0.033(3) Uani 1 1 d U
H47 H 0.4099 0.7995 0.2337 0.040 Uiso 1 1 calc R
C48 C 0.5323(11) 0.7482(9) 0.3677(4) 0.060(5) Uani 1 1 d .
H48A H 0.4791 0.7609 0.3791 0.089 Uiso 1 1 calc R
H48B H 0.5714 0.7864 0.3801 0.089 Uiso 1 1 calc R
H48C H 0.5471 0.6935 0.3768 0.089 Uiso 1 1 calc R
C49 C 0.5041(9) 0.8281(7) 0.1492(4) 0.027(3) Uani 1 1 d U
H49 H 0.5146 0.8737 0.1677 0.033 Uiso 1 1 calc R
C50 C 0.4949(9) 0.9220(7) 0.0911(4) 0.025(3) Uani 1 1 d U
C51 C 0.5578(9) 0.9711(8) 0.1048(4) 0.035(4) Uani 1 1 d .
H51 H 0.5973 0.9502 0.1250 0.042 Uiso 1 1 calc R
C52 C 0.5649(10) 1.0504(8) 0.0898(5) 0.043(4) Uani 1 1 d .
H52 H 0.6073 1.0831 0.1011 0.052 Uiso 1 1 calc R
C53 C 0.5112(10) 1.0815(7) 0.0590(4) 0.035(4) Uani 1 1 d .
H53 H 0.5174 1.1350 0.0482 0.042 Uiso 1 1 calc R
C54 C 0.4469(10) 1.0340(7) 0.0433(4) 0.033(4) Uani 1 1 d .
C55 C 0.3883(9) 1.0625(7) 0.0126(4) 0.032(4) Uani 1 1 d .
H55 H 0.3912 1.1162 0.0019 0.038 Uiso 1 1 calc R
C56 C 0.3274(10) 1.0141(7) -0.0021(5) 0.037(4) Uani 1 1 d .
H56 H 0.2877 1.0327 -0.0228 0.045 Uiso 1 1 calc R
C57 C 0.3264(9) 0.9351(7) 0.0152(4) 0.032(4) Uani 1 1 d .
H57 H 0.2840 0.9010 0.0052 0.039 Uiso 1 1 calc R
C58 C 0.4402(10) 0.9549(7) 0.0581(5) 0.032(4) Uani 1 1 d .
U3 U 0.21232(4) 0.77097(3) 0.162992(16) 0.02719(15) Uani 1 1 d .
O1U3 O 0.1563(5) 0.7622(4) 0.1066(3) 0.026(2) Uani 1 1 d .
O2U3 O 0.2605(6) 0.7780(5) 0.2184(3) 0.036(2) Uani 1 1 d .
N61 N 0.2468(8) 0.6177(6) 0.1723(4) 0.031(3) Uani 1 1 d .
N62 N 0.1007(8) 0.6854(6) 0.1933(3) 0.028(3) Uani 1 1 d .
N63 N 0.0985(7) 0.8634(6) 0.1856(3) 0.027(3) Uani 1 1 d U
N64 N 0.2418(7) 0.9254(6) 0.1592(4) 0.025(3) Uani 1 1 d .
C61 C 0.3138(10) 0.5856(8) 0.1594(4) 0.032(4) Uani 1 1 d .
H61 H 0.3486 0.6173 0.1417 0.038 Uiso 1 1 calc R
C62 C 0.3371(11) 0.5073(9) 0.1702(5) 0.045(5) Uani 1 1 d .
H62 H 0.3864 0.4861 0.1600 0.054 Uiso 1 1 calc R
C63 C 0.2867(11) 0.4622(8) 0.1958(5) 0.042(5) Uani 1 1 d .
H63 H 0.3007 0.4086 0.2037 0.050 Uiso 1 1 calc R
C64 C 0.2154(10) 0.4944(8) 0.2101(5) 0.033(4) Uani 1 1 d .
C65 C 0.1609(11) 0.4510(9) 0.2371(5) 0.042(4) Uani 1 1 d .
H65 H 0.1735 0.3978 0.2465 0.050 Uiso 1 1 calc R
C66 C 0.0920(10) 0.4845(8) 0.2493(5) 0.039(4) Uani 1 1 d .
H66 H 0.0561 0.4547 0.2673 0.047 Uiso 1 1 calc R
C67 C 0.0716(9) 0.5632(8) 0.2361(5) 0.034(4) Uani 1 1 d .
H67 H 0.0226 0.5862 0.2454 0.041 Uiso 1 1 calc R
C68 C 0.1231(10) 0.6073(8) 0.2095(4) 0.032(4) Uani 1 1 d .
C69 C 0.1954(9) 0.5731(7) 0.1975(4) 0.025(3) Uani 1 1 d .
C70 C 0.0267(9) 0.6965(7) 0.1808(4) 0.031(4) Uani 1 1 d .
H70 H -0.0053 0.6498 0.1768 0.037 Uiso 1 1 calc R
C71 C -0.0110(9) 0.7715(8) 0.1724(4) 0.031(3) Uani 1 1 d .
C72 C -0.0937(9) 0.7664(7) 0.1505(4) 0.026(3) Uani 1 1 d U
C73 C -0.1624(11) 0.7902(8) 0.1727(4) 0.041(4) Uani 1 1 d .
H73 H -0.1585 0.8071 0.2034 0.049 Uiso 1 1 calc R
C74 C -0.2375(10) 0.7898(8) 0.1507(5) 0.043(4) Uani 1 1 d .
H74 H -0.2835 0.8075 0.1662 0.052 Uiso 1 1 calc R
C75 C -0.2445(10) 0.7640(7) 0.1070(4) 0.033(3) Uani 1 1 d U
C76 C -0.1785(9) 0.7419(6) 0.0843(4) 0.031(4) Uani 1 1 d .
H76 H -0.1825 0.7249 0.0537 0.037 Uiso 1 1 calc R
C77 C -0.1058(9) 0.7444(6) 0.1061(5) 0.029(3) Uani 1 1 d .
H77 H -0.0602 0.7299 0.0892 0.035 Uiso 1 1 calc R
C78 C -0.3243(10) 0.7628(9) 0.0828(6) 0.057(5) Uani 1 1 d .
H78A H -0.3193 0.7350 0.0538 0.086 Uiso 1 1 calc R
H78B H -0.3423 0.8181 0.0775 0.086 Uiso 1 1 calc R
H78C H -0.3633 0.7347 0.1014 0.086 Uiso 1 1 calc R
C79 C 0.0230(10) 0.8464(7) 0.1773(4) 0.031(4) Uani 1 1 d .
H79 H -0.0123 0.8910 0.1743 0.037 Uiso 1 1 calc R
C80 C 0.1163(10) 0.9455(7) 0.1971(5) 0.033(4) Uani 1 1 d .
C81 C 0.0665(10) 0.9943(7) 0.2199(4) 0.032(4) Uani 1 1 d .
H81 H 0.0180 0.9734 0.2314 0.038 Uiso 1 1 calc R
C82 C 0.0857(11) 1.0754(8) 0.2269(5) 0.043(5) Uani 1 1 d .
H82 H 0.0486 1.1094 0.2416 0.051 Uiso 1 1 calc R
C83 C 0.1567(11) 1.1068(8) 0.2129(5) 0.045(5) Uani 1 1 d .
H83 H 0.1697 1.1611 0.2197 0.054 Uiso 1 1 calc R
C84 C 0.2114(11) 1.0587(7) 0.1883(5) 0.035(4) Uani 1 1 d .
C85 C 0.2849(11) 1.0841(8) 0.1724(5) 0.040(4) Uani 1 1 d .
H85 H 0.3007 1.1382 0.1777 0.048 Uiso 1 1 calc R
C86 C 0.3347(11) 1.0353(8) 0.1498(5) 0.043(4) Uani 1 1 d .
H86 H 0.3836 1.0543 0.1379 0.052 Uiso 1 1 calc R
C87 C 0.3101(10) 0.9528(8) 0.1445(4) 0.035(4) Uani 1 1 d .
H87 H 0.3449 0.9166 0.1298 0.042 Uiso 1 1 calc R
C88 C 0.1899(10) 0.9759(7) 0.1808(4) 0.029(4) Uani 1 1 d .
O91 O 0.7765(8) 0.4917(6) 0.2406(4) 0.064(4) Uani 1 1 d .
C91 C 0.8310(14) 0.5260(11) 0.2088(6) 0.068(6) Uani 1 1 d .
H91 H 0.8610 0.5713 0.2233 0.082 Uiso 1 1 calc R
C92 C 0.7831(13) 0.5574(10) 0.1674(6) 0.075(7) Uani 1 1 d .
H92A H 0.7565 0.5122 0.1520 0.113 Uiso 1 1 calc R
H92B H 0.8195 0.5839 0.1465 0.113 Uiso 1 1 calc R
H92C H 0.7428 0.5960 0.1773 0.113 Uiso 1 1 calc R
C93 C 0.8885(12) 0.4582(10) 0.1977(6) 0.068(6) Uani 1 1 d .
H93A H 0.9172 0.4415 0.2253 0.102 Uiso 1 1 calc R
H93B H 0.9269 0.4769 0.1754 0.102 Uiso 1 1 calc R
H93C H 0.8585 0.4124 0.1853 0.102 Uiso 1 1 calc R
C94 C 0.7385(12) 0.5487(11) 0.2683(6) 0.055(5) Uani 1 1 d .
H94 H 0.7311 0.5996 0.2507 0.066 Uiso 1 1 calc R
C95 C 0.6555(15) 0.5143(11) 0.2794(7) 0.089(8) Uani 1 1 d .
H95A H 0.6262 0.5024 0.2512 0.134 Uiso 1 1 calc R
H95B H 0.6255 0.5539 0.2969 0.134 Uiso 1 1 calc R
H95C H 0.6619 0.4649 0.2971 0.134 Uiso 1 1 calc R
C96 C 0.7888(15) 0.5667(14) 0.3104(6) 0.103(8) Uani 1 1 d .
H96A H 0.7934 0.5181 0.3290 0.155 Uiso 1 1 calc R
H96B H 0.7632 0.6093 0.3279 0.155 Uiso 1 1 calc R
H96C H 0.8422 0.5843 0.3016 0.155 Uiso 1 1 calc R

loop_
_atom_site_aniso_label
_atom_site_aniso_U_11
_atom_site_aniso_U_22
_atom_site_aniso_U_33
_atom_site_aniso_U_23
_atom_site_aniso_U_13
_atom_site_aniso_U_12
U1 0.0268(4) 0.0221(3) 0.0286(2) -0.00031(19) 0.0000(2) -0.0010(2)
O1U1 0.038(7) 0.021(4) 0.036(4) 0.005(4) -0.009(5) 0.000(4)
O2U1 0.018(7) 0.041(5) 0.040(5) -0.001(4) 0.004(5) -0.003(4)
N1 0.026(9) 0.035(6) 0.036(7) 0.002(5) 0.012(6) 0.007(5)
N2 0.022(9) 0.025(6) 0.035(6) -0.001(5) 0.009(6) 0.005(5)
N3 0.018(9) 0.028(6) 0.037(6) 0.006(5) 0.012(6) -0.002(5)
N4 0.041(10) 0.033(6) 0.026(6) -0.003(5) -0.001(6) 0.002(6)
C1 0.039(11) 0.025(7) 0.025(7) -0.003(5) -0.005(7) 0.008(6)
C2 0.058(14) 0.035(8) 0.043(9) 0.016(7) -0.016(9) -0.011(8)
C3 0.023(11) 0.031(8) 0.074(11) 0.000(8) -0.011(9) 0.005(7)
C4 0.026(11) 0.030(7) 0.051(9) -0.001(7) -0.011(8) 0.007(7)
C5 0.034(12) 0.026(7) 0.066(11) -0.010(7) 0.000(9) 0.000(7)
C6 0.045(13) 0.036(8) 0.052(10) -0.015(7) -0.009(9) -0.009(7)
C7 0.047(12) 0.015(6) 0.034(7) -0.006(5) 0.008(8) 0.004(6)
C8 0.027(8) 0.019(5) 0.035(6) -0.011(5) 0.001(6) 0.011(5)
C9 0.023(10) 0.030(7) 0.032(7) -0.008(6) -0.004(7) 0.006(6)
C10 0.024(11) 0.029(7) 0.053(9) -0.015(7) -0.004(8) 0.006(7)
C11 0.030(8) 0.039(6) 0.031(6) 0.005(5) 0.004(6) 0.006(6)
C12 0.049(13) 0.026(7) 0.037(7) 0.003(6) -0.003(8) 0.009(7)
C13 0.065(16) 0.045(9) 0.051(9) -0.012(8) -0.012(10) -0.004(9)
C14 0.051(15) 0.049(9) 0.039(9) -0.012(7) -0.004(9) 0.005(9)
C15 0.057(15) 0.036(8) 0.038(8) -0.003(7) 0.015(9) 0.007(8)
C16 0.048(14) 0.049(10) 0.056(9) 0.004(8) 0.013(9) -0.018(8)
C17 0.018(10) 0.045(8) 0.024(6) -0.004(6) 0.017(6) -0.009(7)
C18 0.060(18) 0.097(14) 0.056(11) 0.001(10) 0.029(11) 0.014(12)
C19 0.041(11) 0.023(7) 0.022(6) 0.002(5) -0.004(7) -0.008(6)
C20 0.031(11) 0.016(6) 0.041(8) 0.008(6) -0.003(8) 0.002(6)
C21 0.046(13) 0.026(7) 0.034(8) 0.000(6) 0.011(8) -0.004(7)
C22 0.054(14) 0.026(7) 0.051(9) 0.025(7) 0.007(9) 0.004(7)
C23 0.027(11) 0.017(6) 0.053(9) 0.007(6) 0.007(8) 0.006(6)
C24 0.039(12) 0.021(6) 0.034(8) -0.001(6) -0.004(8) 0.001(6)
C25 0.027(11) 0.031(7) 0.045(9) -0.009(6) 0.001(8) 0.014(7)
C26 0.024(11) 0.044(8) 0.029(7) -0.020(6) 0.005(7) -0.008(7)
C27 0.034(12) 0.035(8) 0.027(7) 0.000(6) 0.006(7) -0.001(7)
C28 0.012(9) 0.014(6) 0.032(7) 0.002(5) 0.000(6) -0.004(5)
U2 0.0247(4) 0.0238(3) 0.0307(2) -0.0001(2) 0.0024(2) 0.0004(2)
O1U2 0.024(7) 0.023(4) 0.031(4) -0.003(3) 0.011(4) 0.002(4)
O2U2 0.024(7) 0.038(5) 0.038(5) -0.006(4) 0.008(5) -0.004(4)
N31 0.036(10) 0.022(6) 0.041(7) -0.010(5) 0.003(7) -0.005(5)
N32 0.021(9) 0.021(5) 0.039(6) 0.000(5) 0.010(6) 0.002(5)
N33 0.010(8) 0.034(6) 0.031(6) 0.000(5) 0.004(5) 0.008(5)
N34 0.022(9) 0.029(6) 0.032(6) 0.001(5) 0.001(6) -0.013(5)
C31 0.018(11) 0.032(7) 0.044(8) -0.005(6) 0.002(8) 0.003(6)
C32 0.075(16) 0.037(8) 0.036(8) -0.003(7) -0.009(9) -0.016(9)
C33 0.074(17) 0.038(8) 0.043(9) -0.008(7) 0.001(10) -0.004(9)
C34 0.040(13) 0.022(7) 0.050(9) -0.003(6) 0.004(9) 0.002(7)
C35 0.041(9) 0.039(6) 0.051(7) -0.010(6) 0.011(7) 0.017(6)
C36 0.039(13) 0.047(9) 0.037(8) -0.009(7) 0.007(8) 0.017(8)
C37 0.039(13) 0.029(7) 0.047(9) -0.006(6) -0.002(9) 0.010(7)
C38 0.033(12) 0.030(7) 0.046(9) -0.002(6) 0.007(8) 0.002(7)
C39 0.040(12) 0.027(7) 0.022(7) 0.004(5) 0.018(7) 0.003(7)
C40 0.019(10) 0.030(7) 0.035(7) -0.003(6) 0.006(7) 0.001(6)
C41 0.016(9) 0.049(9) 0.029(6) 0.004(6) 0.004(6) 0.002(7)
C42 0.041(11) 0.028(7) 0.028(6) 0.007(6) -0.014(7) -0.012(7)
C43 0.031(11) 0.050(8) 0.043(8) 0.004(7) 0.002(8) 0.001(8)
C44 0.038(13) 0.049(9) 0.051(9) 0.001(8) -0.015(9) 0.008(8)
C45 0.022(11) 0.093(13) 0.034(7) 0.013(8) -0.008(8) 0.003(9)
C46 0.041(12) 0.033(7) 0.038(7) 0.007(6) 0.004(8) 0.006(7)
C47 0.033(8) 0.033(6) 0.033(6) -0.008(5) -0.006(6) 0.007(6)
C48 0.052(14) 0.091(13) 0.034(8) -0.004(8) -0.014(8) 0.016(10)
C49 0.020(7) 0.030(6) 0.033(6) 0.001(5) 0.006(6) 0.004(5)
C50 0.019(7) 0.027(6) 0.029(6) 0.004(5) 0.003(6) -0.005(5)
C51 0.017(11) 0.050(9) 0.038(8) 0.009(7) -0.010(8) 0.008(7)
C52 0.039(13) 0.033(8) 0.059(10) 0.000(7) 0.005(9) -0.018(8)
C53 0.046(12) 0.020(6) 0.038(8) 0.006(6) -0.003(8) -0.016(7)
C54 0.049(13) 0.023(7) 0.028(7) 0.012(5) 0.007(8) -0.009(7)
C55 0.033(12) 0.022(7) 0.040(8) 0.003(6) 0.008(8) 0.003(6)
C56 0.034(12) 0.026(7) 0.052(9) 0.018(7) 0.007(8) 0.008(7)
C57 0.025(11) 0.032(7) 0.041(8) 0.009(6) -0.007(8) -0.002(6)
C58 0.025(11) 0.036(8) 0.036(8) 0.004(6) 0.002(7) -0.010(7)
U3 0.0274(4) 0.0259(2) 0.0283(2) 0.0004(2) 0.0012(2) -0.0011(2)
O1U3 0.017(6) 0.014(4) 0.046(5) -0.001(4) 0.000(4) -0.005(4)
O2U3 0.022(7) 0.044(5) 0.043(5) 0.015(4) 0.006(5) -0.005(5)
N61 0.029(10) 0.026(6) 0.039(7) 0.004(5) 0.001(6) 0.005(6)
N62 0.032(9) 0.025(6) 0.026(6) 0.002(4) 0.010(6) 0.000(5)
N63 0.020(7) 0.031(5) 0.029(5) 0.002(4) 0.000(5) 0.008(5)
N64 0.016(9) 0.024(6) 0.037(6) -0.004(5) 0.011(6) 0.002(5)
C61 0.026(12) 0.041(8) 0.029(7) 0.005(6) 0.006(7) 0.014(7)
C62 0.043(13) 0.048(9) 0.045(9) 0.003(7) -0.010(9) 0.008(8)
C63 0.045(14) 0.028(8) 0.051(9) 0.002(7) -0.012(9) 0.003(8)
C64 0.034(12) 0.029(7) 0.037(8) 0.003(6) -0.008(8) -0.007(7)
C65 0.043(14) 0.042(9) 0.040(8) 0.010(7) 0.006(9) 0.002(8)
C66 0.032(13) 0.044(9) 0.040(8) 0.014(7) 0.005(8) -0.012(8)
C67 0.016(11) 0.041(8) 0.045(8) -0.008(7) 0.006(8) 0.008(7)
C68 0.026(11) 0.031(7) 0.039(8) 0.009(6) -0.003(8) -0.014(7)
C69 0.018(10) 0.026(7) 0.032(7) 0.014(6) -0.001(7) -0.009(6)
C70 0.030(11) 0.029(7) 0.034(7) -0.004(6) 0.010(8) -0.012(7)
C71 0.020(10) 0.036(7) 0.038(7) -0.003(6) 0.010(7) 0.000(7)
C72 0.016(7) 0.028(6) 0.034(6) 0.009(5) 0.010(6) -0.005(5)
C73 0.057(14) 0.042(8) 0.023(7) 0.005(6) -0.004(8) -0.003(8)
C74 0.028(12) 0.041(8) 0.061(10) -0.003(7) 0.008(9) 0.006(7)
C75 0.027(8) 0.032(6) 0.040(6) -0.002(5) 0.006(6) 0.006(6)
C76 0.031(11) 0.023(7) 0.040(7) -0.004(6) -0.002(7) -0.003(6)
C77 0.017(9) 0.014(6) 0.056(8) 0.008(6) 0.003(7) -0.008(6)
C78 0.041(13) 0.067(11) 0.064(10) 0.002(9) -0.009(10) -0.002(9)
C79 0.036(12) 0.029(7) 0.028(7) 0.009(6) 0.012(7) 0.012(7)
C80 0.036(12) 0.018(6) 0.044(8) 0.005(6) -0.005(8) 0.003(7)
C81 0.033(11) 0.028(7) 0.034(7) -0.010(6) 0.008(7) -0.005(7)
C82 0.053(15) 0.027(8) 0.049(9) -0.011(7) 0.009(9) 0.005(8)
C83 0.057(15) 0.024(7) 0.055(10) -0.014(7) -0.002(10) 0.006(8)
C84 0.045(13) 0.026(7) 0.034(8) -0.003(6) 0.004(8) -0.006(7)
C85 0.046(14) 0.027(7) 0.048(9) 0.000(7) 0.002(9) 0.000(8)
C86 0.053(14) 0.027(8) 0.050(9) 0.011(7) 0.008(9) -0.001(8)
C87 0.032(13) 0.040(8) 0.032(8) 0.005(6) 0.015(8) 0.006(7)
C88 0.027(11) 0.029(7) 0.031(7) 0.001(6) 0.002(7) -0.002(7)
O91 0.065(12) 0.055(7) 0.073(8) 0.007(6) 0.022(8) -0.003(7)
C91 0.08(2) 0.069(12) 0.051(11) -0.008(9) -0.012(12) -0.015(12)
C92 0.10(2) 0.067(12) 0.056(11) -0.010(9) 0.001(12) 0.020(12)
C93 0.059(18) 0.070(12) 0.075(13) -0.017(10) 0.014(12) 0.001(11)
C94 0.037(15) 0.074(12) 0.056(11) 0.012(9) 0.010(10) 0.023(10)
C95 0.11(3) 0.064(13) 0.091(15) -0.001(11) 0.051(15) 0.010(14)
C96 0.08(2) 0.17(2) 0.059(13) -0.014(13) -0.001(14) 0.028(17)

loop_
_atom_type_symbol
_atom_type_description
_atom_type_scat_dispersion_real
_atom_type_scat_dispersion_imag
_atom_type_scat_source
C C 0.0033 0.0016 'International Tables Vol C Tables 4.2.6.8 and 6.1.1.4'
H H 0.0000 0.0000 'International Tables Vol C Tables 4.2.6.8 and 6.1.1.4'
N N 0.0061 0.0033 'International Tables Vol C Tables 4.2.6.8 and 6.1.1.4'
O O 0.0106 0.0060 'International Tables Vol C Tables 4.2.6.8 and 6.1.1.4'
U U -9.6767 9.6646 'International Tables Vol C Tables 4.2.6.8 and 6.1.1.4'

loop_
_geom_angle_atom_site_label_1
_geom_angle_atom_site_label_2
_geom_angle_atom_site_label_3
_geom_angle
O2U1 U1 O1U1 176.7(4)
O2U1 U1 O1U3 99.0(3)
O1U1 U1 O1U3 84.2(3)
O2U1 U1 N2 91.0(4)
O1U1 U1 N2 85.9(4)
O1U3 U1 N2 142.0(3)
O2U1 U1 N3 93.9(4)
O1U1 U1 N3 84.2(4)
O1U3 U1 N3 141.0(3)
N2 U1 N3 73.7(3)
O2U1 U1 N4 83.1(4)
O1U1 U1 N4 98.4(3)
O1U3 U1 N4 81.4(3)
N2 U1 N4 136.4(3)
N3 U1 N4 63.8(3)
O2U1 U1 N1 84.8(4)
O1U1 U1 N1 94.8(3)
O1U3 U1 N1 79.9(3)
N2 U1 N1 64.5(3)
N3 U1 N1 138.2(3)
N4 U1 N1 155.8(4)
U1 O1U1 U2 157.1(5)
C1 N1 C9 118.6(11)
C1 N1 U1 124.3(8)
C9 N1 U1 116.3(8)
C10 N2 C8 115.4(11)
C10 N2 U1 122.8(9)
C8 N2 U1 119.1(8)
C19 N3 C20 116.2(11)
C19 N3 U1 119.7(8)
C20 N3 U1 120.5(8)
C27 N4 C28 117.9(11)
C27 N4 U1 122.1(8)
C28 N4 U1 118.6(8)
N1 C1 C2 123.2(12)
C3 C2 C1 119.1(13)
C2 C3 C4 119.7(13)
C3 C4 C9 118.0(12)
C3 C4 C5 123.1(13)
C9 C4 C5 118.9(13)
C6 C5 C4 120.7(13)
C5 C6 C7 121.5(12)
C8 C7 C6 119.7(12)
C7 C8 N2 123.6(12)
C7 C8 C9 118.8(11)
N2 C8 C9 117.6(10)
N1 C9 C4 121.2(12)
N1 C9 C8 118.5(11)
C4 C9 C8 120.3(11)
N2 C10 C11 128.8(13)
C19 C11 C10 125.8(14)
C19 C11 C12 117.3(12)
C10 C11 C12 116.9(12)
C13 C12 C17 117.8(15)
C13 C12 C11 121.2(15)
C17 C12 C11 120.8(12)
C12 C13 C14 118.4(16)
C15 C14 C13 120.4(14)
C16 C15 C14 120.1(17)
C16 C15 C18 119.8(16)
C14 C15 C18 119.8(15)
C15 C16 C17 121.1(16)
C16 C17 C12 122.1(13)
N3 C19 C11 128.2(12)
C21 C20 N3 124.5(12)
C21 C20 C28 118.0(11)
N3 C20 C28 117.4(10)
C20 C21 C22 120.5(12)
C23 C22 C21 122.1(12)
C22 C23 C24 119.6(11)
C23 C24 C28 121.0(12)
C23 C24 C25 123.7(12)
C28 C24 C25 115.2(11)
C26 C25 C24 121.9(12)
C25 C26 C27 117.8(12)
N4 C27 C26 123.6(12)
N4 C28 C24 123.5(11)
N4 C28 C20 117.7(10)
C24 C28 C20 118.8(10)
O2U2 U2 O1U2 176.4(3)
O2U2 U2 O1U1 100.0(4)
O1U2 U2 O1U1 82.8(3)
O2U2 U2 N33 93.5(4)
O1U2 U2 N33 83.0(3)
O1U1 U2 N33 141.6(3)
O2U2 U2 N32 92.2(4)
O1U2 U2 N32 86.9(3)
O1U1 U2 N32 141.8(3)
N33 U2 N32 72.4(3)
O2U2 U2 N34 82.1(3)
O1U2 U2 N34 96.1(3)
O1U1 U2 N34 82.1(3)
N33 U2 N34 64.2(3)
N32 U2 N34 135.6(3)
O2U2 U2 N31 83.3(3)
O1U2 U2 N31 99.4(3)
O1U1 U2 N31 81.2(3)
N33 U2 N31 136.4(3)
N32 U2 N31 64.4(3)
N34 U2 N31 155.6(3)
U2 O1U2 U3 156.4(4)
C31 N31 C39 118.7(11)
C31 N31 U2 122.8(9)
C39 N31 U2 117.1(8)
C40 N32 C38 115.6(10)
C40 N32 U2 123.5(8)
C38 N32 U2 118.6(8)
C49 N33 C50 116.6(10)
C49 N33 U2 121.2(8)
C50 N33 U2 119.2(7)
C57 N34 C58 116.3(11)
C57 N34 U2 124.1(8)
C58 N34 U2 118.7(8)
N31 C31 C32 122.5(13)
C33 C32 C31 120.7(14)
C32 C33 C34 118.8(14)
C35 C34 C33 123.3(13)
C35 C34 C39 119.0(14)
C33 C34 C39 117.7(14)
C36 C35 C34 120.1(13)
C35 C36 C37 121.8(15)
C38 C37 C36 120.0(14)
C37 C38 C39 119.6(12)
C37 C38 N32 123.6(13)
C39 C38 N32 116.7(13)
N31 C39 C34 121.5(13)
N31 C39 C38 119.0(11)
C34 C39 C38 119.5(13)
N32 C40 C41 125.5(11)
C49 C41 C40 127.4(12)
C49 C41 C42 116.6(11)
C40 C41 C42 115.8(11)
C47 C42 C43 116.9(12)
C47 C42 C41 121.1(12)
C43 C42 C41 122.0(14)
C44 C43 C42 120.4(15)
C43 C44 C45 120.0(13)
C46 C45 C44 119.5(13)
C46 C45 C48 119.5(16)
C44 C45 C48 120.8(13)
C47 C46 C45 121.2(15)
C46 C47 C42 122.0(13)
N33 C49 C41 127.9(12)
C51 C50 N33 124.5(11)
C51 C50 C58 116.5(11)
N33 C50 C58 119.0(11)
C50 C51 C52 122.1(12)
C53 C52 C51 120.6(13)
C52 C53 C54 119.8(12)
C58 C54 C55 117.5(13)
C58 C54 C53 119.5(13)
C55 C54 C53 123.0(11)
C56 C55 C54 121.0(12)
C55 C56 C57 116.6(13)
N34 C57 C56 125.7(13)
N34 C58 C54 122.8(12)
N34 C58 C50 115.8(11)
C54 C58 C50 121.4(12)
O2U3 U3 O1U3 176.7(4)
O2U3 U3 O1U2 98.7(4)
O1U3 U3 O1U2 84.5(3)
O2U3 U3 N62 92.0(4)
O1U3 U3 N62 84.9(3)
O1U2 U3 N62 140.0(3)
O2U3 U3 N63 92.6(4)
O1U3 U3 N63 85.3(3)
O1U2 U3 N63 145.1(3)
N62 U3 N63 71.7(3)
O2U3 U3 N64 83.9(3)
O1U3 U3 N64 97.4(3)
O1U2 U3 N64 84.4(3)
N62 U3 N64 135.2(4)
N63 U3 N64 64.0(4)
O2U3 U3 N61 82.8(3)
O1U3 U3 N61 97.0(3)
O1U2 U3 N61 78.2(3)
N62 U3 N61 65.1(4)
N63 U3 N61 136.3(4)
N64 U3 N61 156.2(4)
U3 O1U3 U1 154.9(5)
C61 N61 C69 119.2(12)
C61 N61 U3 123.8(10)
C69 N61 U3 116.4(9)
C70 N62 C68 117.8(11)
C70 N62 U3 121.7(8)
C68 N62 U3 116.1(9)
C79 N63 C80 116.3(11)
C79 N63 U3 122.8(8)
C80 N63 U3 118.9(9)
C87 N64 C88 120.1(11)
C87 N64 U3 121.4(9)
C88 N64 U3 117.3(9)
N61 C61 C62 123.7(15)
C63 C62 C61 117.8(16)
C62 C63 C64 120.0(14)
C63 C64 C69 119.0(14)
C63 C64 C65 122.7(13)
C69 C64 C65 118.3(15)
C66 C65 C64 120.2(14)
C65 C66 C67 121.4(15)
C68 C67 C66 120.0(15)
C67 C68 C69 118.7(12)
C67 C68 N62 120.6(14)
C69 C68 N62 120.6(12)
N61 C69 C68 118.4(11)
N61 C69 C64 120.2(14)
C68 C69 C64 121.3(13)
N62 C70 C71 126.5(12)
C79 C71 C70 126.6(13)
C79 C71 C72 117.8(12)
C70 C71 C72 115.1(11)
C77 C72 C73 114.7(13)
C77 C72 C71 122.8(14)
C73 C72 C71 122.3(12)
C72 C73 C74 121.2(13)
C75 C74 C73 120.2(16)
C76 C75 C74 119.8(14)
C76 C75 C78 119.1(13)
C74 C75 C78 121.0(15)
C75 C76 C77 119.0(13)
C76 C77 C72 125.1(15)
N63 C79 C71 127.4(13)
C81 C80 C88 120.0(12)
C81 C80 N63 124.2(15)
C88 C80 N63 115.7(13)
C80 C81 C82 120.6(15)
C83 C82 C81 121.4(15)
C82 C83 C84 120.6(13)
C85 C84 C83 125.6(13)
C85 C84 C88 117.3(14)
C83 C84 C88 117.0(15)
C86 C85 C84 122.8(14)
C85 C86 C87 116.6(16)
N64 C87 C86 123.1(14)
N64 C88 C80 119.8(11)
N64 C88 C84 119.9(14)
C80 C88 C84 120.2(13)
C94 O91 C91 114.2(13)
O91 C91 C93 104.9(15)
O91 C91 C92 109.1(17)
C93 C91 C92 113.7(15)
O91 C94 C96 111.1(15)
O91 C94 C95 106.9(15)
C96 C94 C95 112.7(17)

loop_
_geom_bond_atom_site_label_1
_geom_bond_atom_site_label_2
_geom_bond_distance
U1 O2U1 1.842(10)
U1 O1U1 1.905(10)
U1 O1U3 2.374(8)
U1 N2 2.517(10)
U1 N3 2.536(10)
U1 N4 2.605(10)
U1 N1 2.631(10)
O1U1 U2 2.371(9)
N1 C1 1.293(15)
N1 C9 1.389(15)
N2 C10 1.306(18)
N2 C8 1.415(15)
N3 C19 1.347(17)
N3 C20 1.400(14)
N4 C27 1.314(16)
N4 C28 1.377(15)
C1 C2 1.398(17)
C2 C3 1.370(18)
C3 C4 1.38(2)
C4 C9 1.406(17)
C4 C5 1.414(18)
C5 C6 1.35(2)
C6 C7 1.419(17)
C7 C8 1.390(15)
C8 C9 1.431(18)
C10 C11 1.399(19)
C11 C19 1.399(17)
C11 C12 1.51(2)
C12 C13 1.405(18)
C12 C17 1.407(19)
C13 C14 1.44(2)
C14 C15 1.38(2)
C15 C16 1.355(19)
C15 C18 1.54(2)
C16 C17 1.36(2)
C20 C21 1.387(16)
C20 C28 1.431(17)
C21 C22 1.402(17)
C22 C23 1.331(19)
C23 C24 1.388(17)
C24 C28 1.409(15)
C24 C25 1.428(18)
C25 C26 1.352(18)
C26 C27 1.421(17)
U2 O2U2 1.844(9)
U2 O1U2 1.940(8)
U2 N33 2.518(10)
U2 N32 2.537(10)
U2 N34 2.597(10)
U2 N31 2.623(9)
O1U2 U3 2.356(9)
N31 C31 1.317(15)
N31 C39 1.380(17)
N32 C40 1.333(14)
N32 C38 1.441(15)
N33 C49 1.330(14)
N33 C50 1.401(14)
N34 C57 1.316(15)
N34 C58 1.385(16)
C31 C32 1.383(17)
C32 C33 1.37(2)
C33 C34 1.40(2)
C34 C35 1.40(2)
C34 C39 1.417(16)
C35 C36 1.38(2)
C36 C37 1.386(17)
C37 C38 1.382(19)
C38 C39 1.430(19)
C40 C41 1.391(16)
C41 C49 1.381(16)
C41 C42 1.503(16)
C42 C47 1.40(2)
C42 C43 1.430(18)
C43 C44 1.388(18)
C44 C45 1.41(2)
C45 C46 1.366(19)
C45 C48 1.540(18)
C46 C47 1.363(16)
C50 C51 1.386(18)
C50 C58 1.437(17)
C51 C52 1.398(17)
C52 C53 1.370(19)
C53 C54 1.407(18)
C54 C58 1.392(16)
C54 C55 1.408(18)
C55 C56 1.362(19)
C56 C57 1.411(16)
U3 O2U3 1.820(8)
U3 O1U3 1.906(8)
U3 N62 2.524(12)
U3 N63 2.545(11)
U3 N64 2.618(10)
U3 N61 2.627(10)
N61 C61 1.303(17)
N61 C69 1.367(17)
N62 C70 1.299(17)
N62 C68 1.433(15)
N63 C79 1.315(17)
N63 C80 1.438(15)
N64 C87 1.310(18)
N64 C88 1.375(17)
C61 C62 1.394(18)
C62 C63 1.37(2)
C63 C64 1.38(2)
C64 C69 1.399(17)
C64 C65 1.42(2)
C65 C66 1.34(2)
C66 C67 1.406(18)
C67 C68 1.39(2)
C68 C69 1.39(2)
C70 C71 1.417(18)
C71 C79 1.376(17)
C71 C72 1.521(18)
C72 C77 1.376(17)
C72 C73 1.39(2)
C73 C74 1.41(2)
C74 C75 1.366(18)
C75 C76 1.35(2)
C75 C78 1.504(19)
C76 C77 1.366(18)
C80 C81 1.35(2)
C80 C88 1.42(2)
C81 C82 1.402(17)
C82 C83 1.37(2)
C83 C84 1.42(2)
C84 C85 1.39(2)
C84 C88 1.439(17)
C85 C86 1.35(2)
C86 C87 1.440(18)
O91 C94 1.412(19)
O91 C91 1.44(2)
C91 C93 1.52(2)
C91 C92 1.54(2)
C94 C96 1.52(2)
C94 C95 1.54(3)
